data_7240852
loop_
_publ_author_name
'Almeida, Renata G.'
'Valen\,ca, Wagner O.'
'Rosa, Lu\'isa G.'
'de Simone, Carlos A.'
'de Castro, Solange L.'
'Barbosa, Juliana M. C.'
'Pinheiro, Daniel P.'
'Paier, Carlos R. K.'
'de Carvalho, Guilherme G. C.'
'Pessoa, Claudia'
'Goulart, Marilia O. F.'
'Kharma, Ammar'
'da Silva J\'unior, Eufr\^anio N.'

_publ_section_title
;
 Synthesis of quinone imine and sulphur-containing compounds with
 antitumor and trypanocidal activities: redox and biological implications
;
_journal_name_full 'RSC Medicinal Chemistry'
_journal_paper_doi 10.1039/D0MD00072H
_journal_year 2020
_chemical_formula_sum 'C21 H15 N O3'
_chemical_formula_weight 329.34
_chemical_name_systematic
'Ortho-quinones with a ?click? and a pronounced structure -- redox -- biological activity relationship.'
_space_group_crystal_system orthorhombic
_space_group_IT_number 19
_space_group_name_Hall 'P 2ac 2ab'
_space_group_name_H-M_alt 'P 21 21 21'
_atom_sites_solution_hydrogens geom
_audit_creation_method SHELXL-2014/7
_audit_update_record
;
2019-06-17 deposited with the CCDC.	2020-06-15 downloaded from the CCDC.
;
_cell_angle_alpha 90
_cell_angle_beta 90
_cell_angle_gamma 90
_cell_formula_units_Z 4
_cell_length_a 4.1895(7)
_cell_length_b 11.6796(19)
_cell_length_c 32.919(5)
_cell_measurement_reflns_used 3308
_cell_measurement_temperature 296(2)
_cell_measurement_theta_max 34.6
_cell_measurement_theta_min 2.7
_cell_volume 1610.8(4)
_computing_cell_refinement 'HKL Scalepack (Otwinowski & Minor 1997)'
_computing_data_collection 'Collect (Nonius BV, 1997-2000)'
_computing_data_reduction 'HKL Denzo and Scalepack (Otwinowski & Minor 1997)'
_computing_molecular_graphics 'Ortep-3 for Windows (Farrugia, 1997)'
_computing_publication_material 'WinGX publication routines (Farrugia, 1999)'
_computing_structure_refinement 'SHELXL-97 (Sheldrick, 1997)'
_computing_structure_solution 'SHELXS-97 (Sheldrick, 1997)'
_diffrn_ambient_temperature 296(2)
_diffrn_detector_area_resol_mean 9
_diffrn_measured_fraction_theta_full 0.986
_diffrn_measured_fraction_theta_max 0.983
_diffrn_measurement_device_type KappaCCD
_diffrn_measurement_method 'CCD rotation images,thick slices'
_diffrn_radiation_monochromator 'horizonally mounted graphite crystal'
_diffrn_radiation_source 'Enraf Nonius FR590'
_diffrn_radiation_type MoK\a
_diffrn_radiation_wavelength 0.71073
_diffrn_reflns_av_R_equivalents 0.0172
_diffrn_reflns_av_unetI/netI 0.0278
_diffrn_reflns_Laue_measured_fraction_full 0.986
_diffrn_reflns_Laue_measured_fraction_max 0.983
_diffrn_reflns_limit_h_max 5
_diffrn_reflns_limit_h_min -3
_diffrn_reflns_limit_k_max 14
_diffrn_reflns_limit_k_min -9
_diffrn_reflns_limit_l_max 41
_diffrn_reflns_limit_l_min -23
_diffrn_reflns_number 7304
_diffrn_reflns_point_group_measured_fraction_full 0.975
_diffrn_reflns_point_group_measured_fraction_max 0.963
_diffrn_reflns_theta_full 25.242
_diffrn_reflns_theta_max 26.398
_diffrn_reflns_theta_min 1.237
_exptl_absorpt_coefficient_mu 0.091
_exptl_absorpt_correction_type none
_exptl_crystal_colour colourless
_exptl_crystal_density_diffrn 1.358
_exptl_crystal_description prism
_exptl_crystal_F_000 688
_exptl_crystal_size_max 0.31
_exptl_crystal_size_mid 0.28
_exptl_crystal_size_min 0.15
_refine_diff_density_max 0.233
_refine_diff_density_min -0.204
_refine_diff_density_rms 0.040
_refine_ls_abs_structure_details
;
 Flack x determined using 935 quotients [(I+)-(I-)]/[(I+)+(I-)]
 (Parsons, Flack and Wagner, Acta Cryst. B69 (2013) 249-259).
;
_refine_ls_abs_structure_Flack -0.9(6)
_refine_ls_extinction_method none
_refine_ls_goodness_of_fit_ref 1.067
_refine_ls_hydrogen_treatment constr
_refine_ls_matrix_type full
_refine_ls_number_parameters 226
_refine_ls_number_reflns 3194
_refine_ls_number_restraints 0
_refine_ls_restrained_S_all 1.067
_refine_ls_R_factor_all 0.0540
_refine_ls_R_factor_gt 0.0447
_refine_ls_shift/su_max 0.000
_refine_ls_shift/su_mean 0.000
_refine_ls_structure_factor_coef Fsqd
_refine_ls_weighting_details 'w=1/[\s^2^(Fo^2^)+(0.0484P)^2^+0.6154P] where P=(Fo^2^+2Fc^2^)/3'
_refine_ls_weighting_scheme calc
_refine_ls_wR_factor_gt 0.1135
_refine_ls_wR_factor_ref 0.1191
_reflns_Friedel_coverage 0.628
_reflns_Friedel_fraction_full 0.959
_reflns_Friedel_fraction_max 0.933
_reflns_number_gt 2753
_reflns_number_total 3194
_reflns_threshold_expression 'I > 2\s(I)'
_cod_data_source_file d0md00072h2.cif
_cod_data_source_block C2407
_cod_original_cell_volume 1610.8(5)
_cod_database_code 7240852
_shelx_shelxl_version_number 2014/7
_shelx_space_group_comment
;
The symmetry employed for this shelxl refinement is uniquely defined
by the following loop, which should always be used as a source of
symmetry information in preference to the above space-group names.
They are only intended as comments.
;
_shelx_estimated_absorpt_t_min 0.991
_shelx_estimated_absorpt_t_max 0.991

loop_
_space_group_symop_operation_xyz
'x, y, z'
'-x+1/2, -y, z+1/2'
'-x, y+1/2, -z+1/2'
'x+1/2, -y+1/2, -z'

loop_
_atom_site_label
_atom_site_type_symbol
_atom_site_fract_x
_atom_site_fract_y
_atom_site_fract_z
_atom_site_U_iso_or_equiv
_atom_site_adp_type
_atom_site_occupancy
_atom_site_site_symmetry_order
_atom_site_calc_flag
_atom_site_refinement_flags_posn
_atom_site_refinement_flags_adp
_atom_site_refinement_flags_occupancy
_atom_site_disorder_assembly
_atom_site_disorder_group
O2 O 0.1943(6) 0.36904(18) 0.67885(6) 0.0463(6) Uani 1 1 d . . . . .
O1 O 0.4743(7) 0.4930(2) 0.73414(7) 0.0628(8) Uani 1 1 d . . . . .
O3 O 0.1950(8) 0.3071(2) 0.42887(7) 0.0692(9) Uani 1 1 d . . . . .
N1 N 0.6249(7) 0.6251(2) 0.57770(7) 0.0429(7) Uani 1 1 d . . . . .
C9 C 0.3612(8) 0.4589(3) 0.66497(9) 0.0374(7) Uani 1 1 d . . . . .
C2 C 0.7309(7) 0.6600(2) 0.64745(9) 0.0360(7) Uani 1 1 d . . . . .
C11 C 0.5018(8) 0.5663(3) 0.54385(9) 0.0380(7) Uani 1 1 d . . . . .
C1 C 0.5867(8) 0.5898(3) 0.61473(9) 0.0356(7) Uani 1 1 d . . . . .
C7 C 0.6852(8) 0.6294(3) 0.68813(9) 0.0395(7) Uani 1 1 d . . . . .
C14 C 0.2718(8) 0.4642(3) 0.47239(9) 0.0373(7) Uani 1 1 d . . . . .
C17 C 0.1447(9) 0.4081(3) 0.43512(9) 0.0437(8) Uani 1 1 d . . . . .
C10 C 0.4009(8) 0.4897(3) 0.62627(9) 0.0377(7) Uani 1 1 d . . . . .
H10 H 0.3066 0.4457 0.6060 0.045 Uiso 1 1 calc R U . . .
C19 C 0.0786(8) 0.2899(3) 0.64877(9) 0.0408(7) Uani 1 1 d . . . . .
H19A H 0.2541 0.2608 0.6326 0.049 Uiso 1 1 calc R U . . .
H19B H -0.0726 0.3274 0.6309 0.049 Uiso 1 1 calc R U . . .
C12 C 0.3192(8) 0.6277(3) 0.51666(9) 0.0419(7) Uani 1 1 d . . . . .
H12 H 0.2722 0.7040 0.5221 0.050 Uiso 1 1 calc R U . . .
C20 C -0.0757(9) 0.1970(3) 0.67071(10) 0.0458(8) Uani 1 1 d . . . . .
C8 C 0.5064(8) 0.5256(3) 0.69913(9) 0.0406(8) Uani 1 1 d . . . . .
C13 C 0.2048(8) 0.5780(3) 0.48148(9) 0.0427(8) Uani 1 1 d . . . . .
H13 H 0.0816 0.6212 0.4637 0.051 Uiso 1 1 calc R U . . .
C15 C 0.4601(9) 0.4030(3) 0.49947(9) 0.0435(8) Uani 1 1 d . . . . .
H15 H 0.5089 0.3269 0.4939 0.052 Uiso 1 1 calc R U . . .
C3 C 0.9087(9) 0.7575(3) 0.63864(10) 0.0457(8) Uani 1 1 d . . . . .
H3 H 0.9451 0.7778 0.6117 0.055 Uiso 1 1 calc R U . . .
C16 C 0.5763(9) 0.4528(3) 0.53447(9) 0.0434(8) Uani 1 1 d . . . . .
H16 H 0.7050 0.4105 0.5519 0.052 Uiso 1 1 calc R U . . .
C6 C 0.8084(9) 0.6984(3) 0.71899(10) 0.0497(9) Uani 1 1 d . . . . .
H6 H 0.7743 0.6787 0.7460 0.060 Uiso 1 1 calc R U . . .
C18 C -0.0400(9) 0.4792(3) 0.40529(10) 0.0535(9) Uani 1 1 d . . . . .
H18A H -0.0561 0.5563 0.4152 0.080 Uiso 1 1 calc R U . . .
H18B H 0.0680 0.4791 0.3796 0.080 Uiso 1 1 calc R U . . .
H18C H -0.2501 0.4477 0.4020 0.080 Uiso 1 1 calc R U . . .
C4 C 1.0312(9) 0.8241(3) 0.66940(11) 0.0551(9) Uani 1 1 d . . . . .
H4 H 1.1494 0.8891 0.6631 0.066 Uiso 1 1 calc R U . . .
C5 C 0.9800(10) 0.7951(3) 0.70964(11) 0.0570(10) Uani 1 1 d . . . . .
H5 H 1.0615 0.8410 0.7303 0.068 Uiso 1 1 calc R U . . .
C21 C -0.1992(11) 0.1235(3) 0.68884(11) 0.0623(10) Uani 1 1 d . . . . .
H21 H -0.2978 0.0650 0.7033 0.075 Uiso 1 1 calc R U . . .

loop_
_atom_site_aniso_label
_atom_site_aniso_U_11
_atom_site_aniso_U_22
_atom_site_aniso_U_33
_atom_site_aniso_U_23
_atom_site_aniso_U_13
_atom_site_aniso_U_12
O2 0.0644(14) 0.0431(12) 0.0313(11) -0.0015(10) 0.0053(11) -0.0061(12)
O1 0.099(2) 0.0591(15) 0.0300(11) -0.0005(11) 0.0036(13) -0.0047(16)
O3 0.120(3) 0.0392(13) 0.0487(14) -0.0085(11) -0.0051(16) -0.0020(16)
N1 0.0552(17) 0.0413(15) 0.0322(13) 0.0010(12) 0.0008(12) -0.0043(14)
C9 0.0421(17) 0.0334(15) 0.0369(16) 0.0000(13) 0.0044(13) 0.0050(14)
C2 0.0363(15) 0.0358(15) 0.0361(16) -0.0038(13) -0.0014(13) 0.0071(13)
C11 0.0462(18) 0.0366(16) 0.0312(15) 0.0027(13) 0.0069(13) -0.0049(15)
C1 0.0383(15) 0.0336(15) 0.0349(15) -0.0017(13) 0.0010(13) 0.0056(13)
C7 0.0424(16) 0.0409(16) 0.0352(16) -0.0062(13) -0.0016(13) 0.0086(15)
C14 0.0462(17) 0.0361(16) 0.0296(14) 0.0017(12) 0.0090(13) -0.0026(14)
C17 0.056(2) 0.0393(17) 0.0356(16) -0.0004(14) 0.0108(15) -0.0079(16)
C10 0.0438(17) 0.0360(16) 0.0332(15) -0.0026(13) -0.0012(13) 0.0027(14)
C19 0.0462(17) 0.0418(17) 0.0344(15) -0.0010(14) 0.0016(14) -0.0003(15)
C12 0.058(2) 0.0292(15) 0.0390(16) -0.0009(13) 0.0017(15) -0.0008(15)
C20 0.0519(19) 0.0461(18) 0.0394(17) 0.0007(15) -0.0006(15) -0.0039(17)
C8 0.0522(19) 0.0404(17) 0.0293(15) -0.0025(13) 0.0001(13) 0.0069(15)
C13 0.055(2) 0.0373(16) 0.0354(16) 0.0016(14) -0.0033(15) 0.0041(16)
C15 0.059(2) 0.0338(16) 0.0381(16) 0.0026(14) 0.0126(15) 0.0058(15)
C3 0.052(2) 0.0412(17) 0.0434(17) -0.0008(15) -0.0003(16) 0.0027(16)
C16 0.0560(19) 0.0396(17) 0.0345(16) 0.0054(14) 0.0030(15) 0.0064(16)
C6 0.057(2) 0.051(2) 0.0413(18) -0.0096(16) -0.0070(16) 0.0034(19)
C18 0.061(2) 0.058(2) 0.0421(18) -0.0027(17) -0.0036(17) -0.0079(19)
C4 0.053(2) 0.047(2) 0.065(2) -0.0074(18) -0.0041(18) -0.0059(18)
C5 0.063(2) 0.052(2) 0.055(2) -0.0166(18) -0.0113(18) -0.0005(19)
C21 0.082(3) 0.063(2) 0.0424(19) 0.0056(18) 0.0027(19) -0.013(2)

loop_
_atom_type_symbol
_atom_type_description
_atom_type_scat_dispersion_real
_atom_type_scat_dispersion_imag
_atom_type_scat_source
C C 0.0033 0.0016 'International Tables Vol C Tables 4.2.6.8 and 6.1.1.4'
H H 0.0000 0.0000 'International Tables Vol C Tables 4.2.6.8 and 6.1.1.4'
N N 0.0061 0.0033 'International Tables Vol C Tables 4.2.6.8 and 6.1.1.4'
O O 0.0106 0.0060 'International Tables Vol C Tables 4.2.6.8 and 6.1.1.4'

loop_
_geom_angle_atom_site_label_1
_geom_angle_atom_site_label_2
_geom_angle_atom_site_label_3
_geom_angle
_geom_angle_site_symmetry_1
_geom_angle_site_symmetry_3
_geom_angle_publ_flag
C9 O2 C19 116.4(2) . . ?
C1 N1 C11 122.9(3) . . ?
C10 C9 O2 126.9(3) . . ?
C10 C9 C8 121.8(3) . . ?
O2 C9 C8 111.3(3) . . ?
C3 C2 C7 118.8(3) . . ?
C3 C2 C1 121.3(3) . . ?
C7 C2 C1 119.9(3) . . ?
C12 C11 C16 118.3(3) . . ?
C12 C11 N1 117.6(3) . . ?
C16 C11 N1 123.8(3) . . ?
N1 C1 C10 124.5(3) . . ?
N1 C1 C2 117.2(3) . . ?
C10 C1 C2 118.2(3) . . ?
C6 C7 C2 120.0(3) . . ?
C6 C7 C8 119.0(3) . . ?
C2 C7 C8 121.0(3) . . ?
C15 C14 C13 118.0(3) . . ?
C15 C14 C17 120.3(3) . . ?
C13 C14 C17 121.7(3) . . ?
O3 C17 C14 120.3(3) . . ?
O3 C17 C18 121.0(3) . . ?
C14 C17 C18 118.7(3) . . ?
C9 C10 C1 122.2(3) . . ?
C9 C10 H10 118.9 . . ?
C1 C10 H10 118.9 . . ?
O2 C19 C20 106.7(2) . . ?
O2 C19 H19A 110.4 . . ?
C20 C19 H19A 110.4 . . ?
O2 C19 H19B 110.4 . . ?
C20 C19 H19B 110.4 . . ?
H19A C19 H19B 108.6 . . ?
C11 C12 C13 121.2(3) . . ?
C11 C12 H12 119.4 . . ?
C13 C12 H12 119.4 . . ?
C21 C20 C19 179.0(4) . . ?
O1 C8 C7 123.1(3) . . ?
O1 C8 C9 120.1(3) . . ?
C7 C8 C9 116.8(2) . . ?
C12 C13 C14 120.8(3) . . ?
C12 C13 H13 119.6 . . ?
C14 C13 H13 119.6 . . ?
C16 C15 C14 121.3(3) . . ?
C16 C15 H15 119.4 . . ?
C14 C15 H15 119.4 . . ?
C4 C3 C2 120.6(3) . . ?
C4 C3 H3 119.7 . . ?
C2 C3 H3 119.7 . . ?
C15 C16 C11 120.4(3) . . ?
C15 C16 H16 119.8 . . ?
C11 C16 H16 119.8 . . ?
C5 C6 C7 120.3(3) . . ?
C5 C6 H6 119.8 . . ?
C7 C6 H6 119.8 . . ?
C17 C18 H18A 109.5 . . ?
C17 C18 H18B 109.5 . . ?
H18A C18 H18B 109.5 . . ?
C17 C18 H18C 109.5 . . ?
H18A C18 H18C 109.5 . . ?
H18B C18 H18C 109.5 . . ?
C3 C4 C5 120.6(3) . . ?
C3 C4 H4 119.7 . . ?
C5 C4 H4 119.7 . . ?
C6 C5 C4 119.8(3) . . ?
C6 C5 H5 120.1 . . ?
C4 C5 H5 120.1 . . ?
C20 C21 H21 180.0 . . ?

loop_
_geom_bond_atom_site_label_1
_geom_bond_atom_site_label_2
_geom_bond_distance
_geom_bond_site_symmetry_2
_geom_bond_publ_flag
O2 C9 1.341(4) . ?
O2 C19 1.439(4) . ?
O1 C8 1.221(4) . ?
O3 C17 1.216(4) . ?
N1 C1 1.297(4) . ?
N1 C11 1.407(4) . ?
C9 C10 1.334(4) . ?
C9 C8 1.497(4) . ?
C2 C3 1.391(4) . ?
C2 C7 1.399(4) . ?
C2 C1 1.482(4) . ?
C11 C12 1.379(4) . ?
C11 C16 1.396(4) . ?
C1 C10 1.455(4) . ?
C7 C6 1.395(4) . ?
C7 C8 1.471(5) . ?
C14 C15 1.389(4) . ?
C14 C13 1.391(4) . ?
C14 C17 1.489(4) . ?
C17 C18 1.501(5) . ?
C10 H10 0.9300 . ?
C19 C20 1.455(4) . ?
C19 H19A 0.9700 . ?
C19 H19B 0.9700 . ?
C12 C13 1.381(4) . ?
C12 H12 0.9300 . ?
C20 C21 1.166(5) . ?
C13 H13 0.9300 . ?
C15 C16 1.379(4) . ?
C15 H15 0.9300 . ?
C3 C4 1.376(5) . ?
C3 H3 0.9300 . ?
C16 H16 0.9300 . ?
C6 C5 1.374(5) . ?
C6 H6 0.9300 . ?
C18 H18A 0.9600 . ?
C18 H18B 0.9600 . ?
C18 H18C 0.9600 . ?
C4 C5 1.384(5) . ?
C4 H4 0.9300 . ?
C5 H5 0.9300 . ?
C21 H21 0.9300 . ?
